data_7211176
loop_
_publ_author_name
'All\~ao Cassaro, Rafael A.'
'Resende, Jackson A. L. C.'
'Santos Jr., Sauli'
'Sorace, Lorenzo'
'Andruh, Marius'
'Vaz, Maria G. F.'

_publ_section_title
;
 A 3-D coordination network constructed from an angular bis-oxamato tecton
 and calcium ions
;
_journal_issue 42
_journal_name_full CrystEngComm
_journal_page_first 8422
_journal_paper_doi 10.1039/c3ce41376d
_journal_volume 15
_journal_year 2013
_chemical_formula_moiety 'C20 H20 N2 O8 S'
_chemical_formula_sum 'C20 H20 N2 O8 S'
_chemical_formula_weight 448.44
_space_group_crystal_system triclinic
_space_group_IT_number 2
_space_group_name_Hall '-P 1'
_space_group_name_H-M_alt 'P -1'
_symmetry_space_group_name_Hall '-P 1'
_symmetry_space_group_name_H-M 'P -1'
_atom_sites_solution_hydrogens geom
_atom_sites_solution_primary direct
_atom_sites_solution_secondary difmap
_audit_creation_date 2012-11-20T09:39:44-00:00
_audit_creation_method 'WinGX routine CIF_UPDATE'
_cell_angle_alpha 74.727(2)
_cell_angle_beta 76.510(2)
_cell_angle_gamma 78.804(2)
_cell_formula_units_Z 2
_cell_length_a 7.5660(3)
_cell_length_b 11.5600(4)
_cell_length_c 12.2620(4)
_cell_measurement_reflns_used 13649
_cell_measurement_temperature 120(2)
_cell_measurement_theta_max 27.103
_cell_measurement_theta_min 2.91
_cell_volume 995.93(6)
_computing_cell_refinement 'HKL Scalepack (Otwinowski & Minor 1997)'
_computing_data_collection 'Collect (Bruker AXS BV, 1997-2004)'
_computing_data_reduction 'HKL Denzo and Scalepack (Otwinowski & Minor 1997)'
_computing_molecular_graphics 'Ortep-3 for Windows (Farrugia, 1997)'
_computing_publication_material 'WinGX publication routines (Farrugia, 1999)'
_computing_structure_refinement 'SHELXL-97 (Sheldrick, 1997)'
_computing_structure_solution 'SHELXS-97 (Sheldrick, 1997)'
_diffrn_ambient_temperature 120(2)
_diffrn_detector_area_resol_mean 9
_diffrn_measured_fraction_theta_full 0.996
_diffrn_measured_fraction_theta_max 0.996
_diffrn_measurement_device '95mm CCD camera on \k-goniostat'
_diffrn_measurement_device_type KappaCCD
_diffrn_measurement_method CCD
_diffrn_orient_matrix_type 'by Bruker AXS Collect from scalepack cell'
_diffrn_orient_matrix_UB_11 0.0615877
_diffrn_orient_matrix_UB_12 0.068879
_diffrn_orient_matrix_UB_13 -0.0525463
_diffrn_orient_matrix_UB_21 -0.0246207
_diffrn_orient_matrix_UB_22 0.0418411
_diffrn_orient_matrix_UB_23 0.064875
_diffrn_orient_matrix_UB_31 0.1202161
_diffrn_orient_matrix_UB_32 -0.041355
_diffrn_orient_matrix_UB_33 0.0212695
_diffrn_radiation_monochromator graphite
_diffrn_radiation_probe x-ray
_diffrn_radiation_type MoK\a
_diffrn_radiation_wavelength 0.71073
_diffrn_reflns_av_R_equivalents 0.0608
_diffrn_reflns_av_unetI/netI 0.0399
_diffrn_reflns_limit_h_max 8
_diffrn_reflns_limit_h_min -8
_diffrn_reflns_limit_k_max 13
_diffrn_reflns_limit_k_min -13
_diffrn_reflns_limit_l_max 14
_diffrn_reflns_limit_l_min -14
_diffrn_reflns_number 17023
_diffrn_reflns_theta_full 24.99
_diffrn_reflns_theta_max 24.99
_diffrn_reflns_theta_min 3.51
_diffrn_source 'fine-focus sealed tube'
_exptl_absorpt_coefficient_mu 0.216
_exptl_absorpt_correction_type none
_exptl_crystal_colour white
_exptl_crystal_density_diffrn 1.495
_exptl_crystal_density_method 'not measured'
_exptl_crystal_description block
_exptl_crystal_F_000 468
_exptl_crystal_size_max 0.1
_exptl_crystal_size_mid 0.1
_exptl_crystal_size_min 0.1
_refine_diff_density_max 0.216
_refine_diff_density_min -0.331
_refine_diff_density_rms 0.046
_refine_ls_extinction_coef 0.0081(17)
_refine_ls_extinction_expression Fc^*^=kFc[1+0.001xFc^2^\l^3^/sin(2\q)]^-1/4^
_refine_ls_extinction_method SHELXL
_refine_ls_goodness_of_fit_ref 1.02
_refine_ls_hydrogen_treatment mixed
_refine_ls_matrix_type full
_refine_ls_number_parameters 293
_refine_ls_number_reflns 3488
_refine_ls_number_restraints 0
_refine_ls_restrained_S_all 1.02
_refine_ls_R_factor_all 0.0483
_refine_ls_R_factor_gt 0.034
_refine_ls_shift/su_max 0
_refine_ls_shift/su_mean 0
_refine_ls_structure_factor_coef Fsqd
_refine_ls_weighting_details 'calc w=1/[\s^2^(Fo^2^)+(0.0372P)^2^+0.3271P] where P=(Fo^2^+2Fc^2^)/3'
_refine_ls_weighting_scheme calc
_refine_ls_wR_factor_gt 0.0765
_refine_ls_wR_factor_ref 0.083
_reflns_number_gt 2832
_reflns_number_total 3488
_reflns_threshold_expression >2sigma(I)
_cod_data_source_file c3ce41376d.txt
_cod_data_source_block HEt2L
_cod_database_code 7211176

loop_
_space_group_symop_operation_xyz
'x, y, z'
'-x, -y, -z'

loop_
_atom_site_label
_atom_site_type_symbol
_atom_site_fract_x
_atom_site_fract_y
_atom_site_fract_z
_atom_site_U_iso_or_equiv
_atom_site_adp_type
_atom_site_occupancy
_atom_site_symmetry_multiplicity
_atom_site_calc_flag
_atom_site_refinement_flags
C1 C 0.5551(2) 0.22310(17) 0.12353(15) 0.0212(4) Uani 1 1 d .
C2 C 0.6165(2) 0.10214(16) 0.16677(15) 0.0226(4) Uani 1 1 d .
H2 H 0.6407 0.046 0.119 0.027 Uiso 1 1 calc R
C3 C 0.6427(3) 0.06306(17) 0.28003(15) 0.0226(4) Uani 1 1 d .
H3 H 0.6847 -0.0197 0.3101 0.027 Uiso 1 1 calc R
C4 C 0.6067(2) 0.14661(16) 0.34895(14) 0.0201(4) Uani 1 1 d .
C5 C 0.5372(2) 0.26719(16) 0.30659(15) 0.0221(4) Uani 1 1 d .
H5 H 0.507 0.3226 0.3554 0.027 Uiso 1 1 calc R
C6 C 0.5123(3) 0.30623(17) 0.19366(15) 0.0223(4) Uani 1 1 d .
H6 H 0.4666 0.3884 0.1642 0.027 Uiso 1 1 calc R
C7 C 0.7517(3) 0.01826(16) 0.50941(15) 0.0224(4) Uani 1 1 d .
C8 C 0.7638(2) 0.02354(16) 0.63148(15) 0.0224(4) Uani 1 1 d .
C9 C 0.8653(3) -0.08147(17) 0.80258(15) 0.0266(4) Uani 1 1 d .
H9A H 0.7458 -0.0548 0.849 0.032 Uiso 1 1 calc R
H9B H 0.952 -0.0255 0.7978 0.032 Uiso 1 1 calc R
C10 C 0.9381(3) -0.20799(18) 0.85748(17) 0.0315(5) Uani 1 1 d .
H10A H 0.8559(14) -0.2625(7) 0.8580(11) 0.047 Uiso 1 1 calc R
H10B H 0.9474(18) -0.2119(3) 0.9356(10) 0.047 Uiso 1 1 calc R
H10C H 1.0580(17) -0.2313(6) 0.8143(9) 0.047 Uiso 1 1 calc R
C11 C 0.7648(2) 0.30184(16) -0.09351(14) 0.0200(4) Uani 1 1 d .
C12 C 0.8674(3) 0.23111(17) -0.16740(16) 0.0248(4) Uani 1 1 d .
H12 H 0.8179 0.167 -0.1794 0.03 Uiso 1 1 calc R
C13 C 1.0434(3) 0.25395(17) -0.22429(16) 0.0257(4) Uani 1 1 d .
H13 H 1.1143 0.2063 -0.276 0.031 Uiso 1 1 calc R
C14 C 1.1141(2) 0.34716(16) -0.20460(15) 0.0211(4) Uani 1 1 d .
C15 C 1.0089(3) 0.41833(17) -0.12982(15) 0.0232(4) Uani 1 1 d .
H15 H 1.0584 0.4819 -0.1168 0.028 Uiso 1 1 calc R
C16 C 0.8334(3) 0.39672(16) -0.07487(15) 0.0226(4) Uani 1 1 d .
H16 H 0.7606 0.4458 -0.0251 0.027 Uiso 1 1 calc R
C17 C 1.3988(3) 0.34494(16) -0.35356(15) 0.0230(4) Uani 1 1 d .
C18 C 1.5830(3) 0.39303(16) -0.38164(15) 0.0232(4) Uani 1 1 d .
C19 C 1.8697(3) 0.40071(18) -0.50789(17) 0.0284(4) Uani 1 1 d .
H19A H 1.9308 0.3692 -0.4406 0.034 Uiso 1 1 calc R
H19B H 1.8644 0.4899 -0.53 0.034 Uiso 1 1 calc R
C20 C 1.9748(3) 0.34664(19) -0.60597(19) 0.0369(5) Uani 1 1 d .
H20A H 1.9900(18) 0.2572(11) -0.5806(5) 0.055 Uiso 1 1 calc R
H20B H 2.0970(17) 0.3740(11) -0.6321(9) 0.055 Uiso 1 1 calc R
H20C H 1.9069(13) 0.3729(11) -0.6703(10) 0.055 Uiso 1 1 calc R
O1 O 0.50178(18) 0.17304(12) -0.06082(11) 0.0273(3) Uani 1 1 d .
O2 O 0.41886(17) 0.38570(11) -0.03912(10) 0.0242(3) Uani 1 1 d .
O3 O 0.83814(19) -0.06253(12) 0.46394(11) 0.0300(3) Uani 1 1 d .
O4 O 0.70657(19) 0.11291(12) 0.66920(11) 0.0294(3) Uani 1 1 d .
O5 O 0.84262(18) -0.08051(11) 0.68699(10) 0.0250(3) Uani 1 1 d .
O6 O 1.35862(18) 0.28964(13) -0.41409(11) 0.0315(3) Uani 1 1 d .
O7 O 1.62465(19) 0.44787(12) -0.32203(11) 0.0297(3) Uani 1 1 d .
O8 O 1.68437(17) 0.36823(12) -0.47859(10) 0.0259(3) Uani 1 1 d .
N1 N 0.6377(2) 0.11489(14) 0.46287(13) 0.0221(4) Uani 1 1 d .
N2 N 1.2927(2) 0.37510(14) -0.25755(13) 0.0232(4) Uani 1 1 d .
S1 S 0.54038(6) 0.27196(4) -0.02347(4) 0.02129(14) Uani 1 1 d .
H11 H 1.341(3) 0.4110(19) -0.2237(17) 0.027(6) Uiso 1 1 d .
H22 H 0.589(3) 0.170(2) 0.501(2) 0.040(6) Uiso 1 1 d .

loop_
_atom_site_aniso_label
_atom_site_aniso_U_11
_atom_site_aniso_U_22
_atom_site_aniso_U_33
_atom_site_aniso_U_23
_atom_site_aniso_U_13
_atom_site_aniso_U_12
C1 0.0197(10) 0.0274(10) 0.0170(9) -0.0061(8) -0.0034(7) -0.0034(8)
C2 0.0239(10) 0.0240(10) 0.0219(9) -0.0098(8) -0.0036(8) -0.0033(8)
C3 0.0247(10) 0.0210(9) 0.0217(9) -0.0057(7) -0.0043(8) -0.0016(8)
C4 0.0199(9) 0.0242(10) 0.0162(9) -0.0042(7) -0.0029(7) -0.0044(8)
C5 0.0240(10) 0.0232(10) 0.0210(9) -0.0100(7) -0.0040(8) -0.0013(8)
C6 0.0232(10) 0.0222(9) 0.0214(9) -0.0058(7) -0.0046(8) -0.0015(8)
C7 0.0251(10) 0.0227(10) 0.0196(9) -0.0041(8) -0.0036(8) -0.0060(8)
C8 0.0229(10) 0.0232(10) 0.0213(9) -0.0045(8) -0.0040(8) -0.0053(8)
C9 0.0304(11) 0.0314(11) 0.0196(9) -0.0064(8) -0.0076(8) -0.0036(9)
C10 0.0311(11) 0.0342(11) 0.0258(10) 0.0003(8) -0.0087(9) -0.0022(9)
C11 0.0209(10) 0.0227(9) 0.0155(9) -0.0036(7) -0.0051(7) -0.0005(8)
C12 0.0291(11) 0.0231(10) 0.0240(10) -0.0091(8) -0.0050(8) -0.0031(8)
C13 0.0274(11) 0.0249(10) 0.0249(10) -0.0122(8) -0.0021(8) 0.0013(8)
C14 0.0225(10) 0.0232(10) 0.0159(9) -0.0023(7) -0.0053(7) 0.0000(8)
C15 0.0266(10) 0.0237(10) 0.0213(9) -0.0080(8) -0.0051(8) -0.0036(8)
C16 0.0272(10) 0.0223(9) 0.0178(9) -0.0078(7) -0.0040(8) 0.0014(8)
C17 0.0240(10) 0.0242(10) 0.0194(9) -0.0052(8) -0.0052(8) 0.0014(8)
C18 0.0237(10) 0.0227(10) 0.0212(9) -0.0039(8) -0.0055(8) 0.0008(8)
C19 0.0217(10) 0.0309(11) 0.0307(11) -0.0023(8) -0.0037(8) -0.0076(8)
C20 0.0308(12) 0.0336(12) 0.0397(12) -0.0078(10) 0.0045(10) -0.0035(10)
O1 0.0320(8) 0.0292(7) 0.0249(7) -0.0107(6) -0.0064(6) -0.0073(6)
O2 0.0231(7) 0.0276(7) 0.0208(6) -0.0067(5) -0.0058(5) 0.0026(6)
O3 0.0351(8) 0.0292(8) 0.0260(7) -0.0103(6) -0.0086(6) 0.0038(6)
O4 0.0396(8) 0.0261(7) 0.0249(7) -0.0091(6) -0.0103(6) -0.0007(6)
O5 0.0313(8) 0.0244(7) 0.0192(6) -0.0040(5) -0.0085(6) -0.0008(6)
O6 0.0278(8) 0.0435(9) 0.0280(7) -0.0186(7) -0.0011(6) -0.0075(6)
O7 0.0317(8) 0.0338(8) 0.0276(7) -0.0126(6) -0.0045(6) -0.0076(6)
O8 0.0236(7) 0.0309(7) 0.0231(7) -0.0092(6) 0.0004(6) -0.0058(6)
N1 0.0283(9) 0.0210(8) 0.0175(8) -0.0067(7) -0.0054(7) 0.0000(7)
N2 0.0231(9) 0.0272(9) 0.0220(8) -0.0100(7) -0.0048(7) -0.0035(7)
S1 0.0216(3) 0.0256(3) 0.0175(2) -0.00678(18) -0.00450(18) -0.00171(19)

loop_
_atom_type_symbol
_atom_type_description
_atom_type_scat_dispersion_real
_atom_type_scat_dispersion_imag
_atom_type_scat_source
C C 0.0033 0.0016 'International Tables Vol C Tables 4.2.6.8 and 6.1.1.4'
H H 0 0 'International Tables Vol C Tables 4.2.6.8 and 6.1.1.4'
O O 0.0106 0.006 'International Tables Vol C Tables 4.2.6.8 and 6.1.1.4'
N N 0.0061 0.0033 'International Tables Vol C Tables 4.2.6.8 and 6.1.1.4'
S S 0.1246 0.1234 'International Tables Vol C Tables 4.2.6.8 and 6.1.1.4'

loop_
_geom_angle_atom_site_label_1
_geom_angle_atom_site_label_2
_geom_angle_atom_site_label_3
_geom_angle
C2 C1 C6 120.82(16)
C2 C1 S1 118.88(14)
C6 C1 S1 120.25(14)
C1 C2 C3 120.04(17)
C1 C2 H2 120
C3 C2 H2 120
C2 C3 C4 119.27(17)
C2 C3 H3 120.4
C4 C3 H3 120.4
C3 C4 C5 120.44(16)
C3 C4 N1 122.52(16)
C5 C4 N1 117.04(16)
C6 C5 C4 120.21(16)
C6 C5 H5 119.9
C4 C5 H5 119.9
C5 C6 C1 119.11(17)
C5 C6 H6 120.4
C1 C6 H6 120.4
O3 C7 N1 126.90(17)
O3 C7 C8 122.37(17)
N1 C7 C8 110.72(15)
O4 C8 O5 125.79(17)
O4 C8 C7 122.70(17)
O5 C8 C7 111.51(15)
O5 C9 C10 107.98(15)
O5 C9 H9A 110.1
C10 C9 H9A 110.1
O5 C9 H9B 110.1
C10 C9 H9B 110.1
H9A C9 H9B 108.4
C9 C10 H10A 109.5
C9 C10 H10B 109.5
H10A C10 H10B 109.5
C9 C10 H10C 109.5
H10A C10 H10C 109.5
H10B C10 H10C 109.5
C12 C11 C16 121.27(17)
C12 C11 S1 119.01(14)
C16 C11 S1 119.72(13)
C11 C12 C13 119.91(17)
C11 C12 H12 120
C13 C12 H12 120
C14 C13 C12 119.16(17)
C14 C13 H13 120.4
C12 C13 H13 120.4
C13 C14 C15 120.43(17)
C13 C14 N2 122.73(16)
C15 C14 N2 116.83(16)
C16 C15 C14 120.30(17)
C16 C15 H15 119.8
C14 C15 H15 119.8
C15 C16 C11 118.90(16)
C15 C16 H16 120.6
C11 C16 H16 120.6
O6 C17 N2 126.83(18)
O6 C17 C18 122.32(16)
N2 C17 C18 110.84(15)
O7 C18 O8 126.05(17)
O7 C18 C17 122.91(16)
O8 C18 C17 111.03(15)
O8 C19 C20 108.17(16)
O8 C19 H19A 110.1
C20 C19 H19A 110.1
O8 C19 H19B 110.1
C20 C19 H19B 110.1
H19A C19 H19B 108.4
C19 C20 H20A 109.5
C19 C20 H20B 109.5
H20A C20 H20B 109.5
C19 C20 H20C 109.5
H20A C20 H20C 109.5
H20B C20 H20C 109.5
C8 O5 C9 114.83(14)
C18 O8 C19 115.38(14)
C7 N1 C4 126.71(16)
C7 N1 H22 119.0(15)
C4 N1 H22 113.7(15)
C17 N2 C14 127.53(16)
C17 N2 H11 115.7(14)
C14 N2 H11 116.7(14)
O1 S1 O2 118.95(8)
O1 S1 C1 108.71(8)
O2 S1 C1 108.29(8)
O1 S1 C11 108.31(8)
O2 S1 C11 107.67(8)
C1 S1 C11 103.88(8)

loop_
_geom_bond_atom_site_label_1
_geom_bond_atom_site_label_2
_geom_bond_distance
C1 C2 1.387(3)
C1 C6 1.397(2)
C1 S1 1.7645(17)
C2 C3 1.391(3)
C2 H2 0.95
C3 C4 1.393(2)
C3 H3 0.95
C4 C5 1.397(3)
C4 N1 1.411(2)
C5 C6 1.384(3)
C5 H5 0.95
C6 H6 0.95
C7 O3 1.216(2)
C7 N1 1.355(2)
C7 C8 1.539(2)
C8 O4 1.205(2)
C8 O5 1.321(2)
C9 O5 1.464(2)
C9 C10 1.496(3)
C9 H9A 0.99
C9 H9B 0.99
C10 H10A 0.9653
C10 H10B 0.9653
C10 H10C 0.9653
C11 C12 1.381(3)
C11 C16 1.390(3)
C11 S1 1.7692(18)
C12 C13 1.391(3)
C12 H12 0.95
C13 C14 1.388(3)
C13 H13 0.95
C14 C15 1.398(3)
C14 N2 1.415(2)
C15 C16 1.379(3)
C15 H15 0.95
C16 H16 0.95
C17 O6 1.218(2)
C17 N2 1.349(2)
C17 C18 1.532(3)
C18 O7 1.210(2)
C18 O8 1.324(2)
C19 O8 1.461(2)
C19 C20 1.492(3)
C19 H19A 0.99
C19 H19B 0.99
C20 H20A 0.9902
C20 H20B 0.9902
C20 H20C 0.9902
O1 S1 1.4390(13)
O2 S1 1.4460(13)
N1 H22 0.87(2)
N2 H11 0.84(2)

loop_
_geom_torsion_atom_site_label_1
_geom_torsion_atom_site_label_2
_geom_torsion_atom_site_label_3
_geom_torsion_atom_site_label_4
_geom_torsion
C6 C1 C2 C3 -2.4(3)
S1 C1 C2 C3 175.14(14)
C1 C2 C3 C4 0.0(3)
C2 C3 C4 C5 2.8(3)
C2 C3 C4 N1 -177.11(16)
C3 C4 C5 C6 -3.3(3)
N1 C4 C5 C6 176.67(16)
C4 C5 C6 C1 0.9(3)
C2 C1 C6 C5 2.0(3)
S1 C1 C6 C5 -175.53(14)
O3 C7 C8 O4 166.08(18)
N1 C7 C8 O4 -12.7(2)
O3 C7 C8 O5 -14.2(2)
N1 C7 C8 O5 167.05(15)
C16 C11 C12 C13 0.3(3)
S1 C11 C12 C13 179.30(14)
C11 C12 C13 C14 0.8(3)
C12 C13 C14 C15 -0.9(3)
C12 C13 C14 N2 179.00(17)
C13 C14 C15 C16 -0.1(3)
N2 C14 C15 C16 -179.99(16)
C14 C15 C16 C11 1.2(3)
C12 C11 C16 C15 -1.3(3)
S1 C11 C16 C15 179.73(13)
O6 C17 C18 O7 -179.85(18)
N2 C17 C18 O7 1.6(3)
O6 C17 C18 O8 1.3(2)
N2 C17 C18 O8 -177.25(15)
O4 C8 O5 C9 -2.4(3)
C7 C8 O5 C9 177.91(14)
C10 C9 O5 C8 174.36(16)
O7 C18 O8 C19 6.4(3)
C17 C18 O8 C19 -174.76(14)
C20 C19 O8 C18 169.70(16)
O3 C7 N1 C4 -5.2(3)
C8 C7 N1 C4 173.46(16)
C3 C4 N1 C7 21.5(3)
C5 C4 N1 C7 -158.43(17)
O6 C17 N2 C14 1.6(3)
C18 C17 N2 C14 179.99(16)
C13 C14 N2 C17 20.0(3)
C15 C14 N2 C17 -160.06(18)
C2 C1 S1 O1 30.30(17)
C6 C1 S1 O1 -152.14(14)
C2 C1 S1 O2 160.85(14)
C6 C1 S1 O2 -21.59(17)
C2 C1 S1 C11 -84.88(16)
C6 C1 S1 C11 92.68(16)
C12 C11 S1 O1 -1.07(17)
C16 C11 S1 O1 177.90(14)
C12 C11 S1 O2 -130.91(15)
C16 C11 S1 O2 48.07(16)
C12 C11 S1 C1 114.38(15)
C16 C11 S1 C1 -66.64(16)
